data_2220283
loop_
_publ_author_name
'Zuo, Hua'
'Li, Zhu-Bo'
'Dong, Wen-Liang'
'Wang, Li-Ying'

_publ_section_title
;
 <i>N</i>-Cyclohexyl-2-(2,3-dichlorophenoxy)acetamide
;
_journal_issue 12
_journal_name_full 'Acta Crystallographica Section E'
_journal_page_first o2288
_journal_paper_doi 10.1107/S1600536808036052
_journal_volume 64
_journal_year 2008
_chemical_formula_moiety 'C14 H17 Cl2 N O2'
_chemical_formula_sum 'C14 H17 Cl2 N O2'
_chemical_formula_weight 302.19
_chemical_name_systematic ?
_space_group_IT_number 14
_symmetry_cell_setting monoclinic
_symmetry_space_group_name_Hall '-P 2ybc'
_symmetry_space_group_name_H-M 'P 1 21/c 1'
_atom_sites_solution_hydrogens geom
_atom_sites_solution_primary direct
_atom_sites_solution_secondary difmap
_audit_creation_method SHELXL-97
_cell_angle_alpha 90.00
_cell_angle_beta 102.945(4)
_cell_angle_gamma 90.00
_cell_formula_units_Z 4
_cell_length_a 14.075(3)
_cell_length_b 11.170(2)
_cell_length_c 9.622(2)
_cell_measurement_reflns_used 1582
_cell_measurement_temperature 273(2)
_cell_measurement_theta_max 22.57
_cell_measurement_theta_min 2.84
_cell_volume 1474.3(5)
_computing_cell_refinement 'SAINT (Bruker, 2005)'
_computing_data_collection 'APEX2 (Bruker, 2005)'
_computing_data_reduction 'SAINT (Bruker, 2005)'
_computing_molecular_graphics 'SHELXTL (Sheldrick, 2008)'
_computing_publication_material 'SHELXTL (Sheldrick, 2008)'
_computing_structure_refinement 'SHELXL97 (Sheldrick, 2008)'
_computing_structure_solution 'SHELXS97 (Sheldrick, 2008)'
_diffrn_ambient_temperature 273(2)
_diffrn_measured_fraction_theta_full 0.998
_diffrn_measured_fraction_theta_max 0.998
_diffrn_measurement_device_type 'Bruker APEXII CCD area-detector'
_diffrn_measurement_method 'phi and omega scans'
_diffrn_radiation_monochromator graphite
_diffrn_radiation_source 'fine-focus sealed tube'
_diffrn_radiation_type MoK\a
_diffrn_radiation_wavelength 0.71073
_diffrn_reflns_av_R_equivalents 0.0363
_diffrn_reflns_av_sigmaI/netI 0.0405
_diffrn_reflns_limit_h_max 16
_diffrn_reflns_limit_h_min -10
_diffrn_reflns_limit_k_max 13
_diffrn_reflns_limit_k_min -11
_diffrn_reflns_limit_l_max 11
_diffrn_reflns_limit_l_min -11
_diffrn_reflns_number 7597
_diffrn_reflns_theta_full 25.05
_diffrn_reflns_theta_max 25.05
_diffrn_reflns_theta_min 1.48
_diffrn_standards_decay_% 0
_diffrn_standards_interval_time 0
_diffrn_standards_number 0
_exptl_absorpt_coefficient_mu 0.437
_exptl_absorpt_correction_T_max 0.978
_exptl_absorpt_correction_T_min 0.951
_exptl_absorpt_correction_type multi-scan
_exptl_absorpt_process_details '(SADABS; Bruker 2005)'
_exptl_crystal_colour colourless
_exptl_crystal_density_diffrn 1.361
_exptl_crystal_density_method 'not measured'
_exptl_crystal_description neddle
_exptl_crystal_F_000 632
_exptl_crystal_size_max 0.12
_exptl_crystal_size_mid 0.10
_exptl_crystal_size_min 0.06
_refine_diff_density_max 0.197
_refine_diff_density_min -0.227
_refine_ls_extinction_method none
_refine_ls_goodness_of_fit_ref 1.023
_refine_ls_hydrogen_treatment constr
_refine_ls_matrix_type full
_refine_ls_number_parameters 172
_refine_ls_number_reflns 2610
_refine_ls_number_restraints 0
_refine_ls_restrained_S_all 1.023
_refine_ls_R_factor_all 0.0698
_refine_ls_R_factor_gt 0.0430
_refine_ls_shift/su_max 0.000
_refine_ls_shift/su_mean 0.000
_refine_ls_structure_factor_coef Fsqd
_refine_ls_weighting_details 'calc w=1/[\s^2^(Fo^2^)+(0.0364P)^2^+0.4415P] where P=(Fo^2^+2Fc^2^)/3'
_refine_ls_weighting_scheme calc
_refine_ls_wR_factor_gt 0.1072
_refine_ls_wR_factor_ref 0.1243
_reflns_number_gt 1803
_reflns_number_total 2610
_reflns_threshold_expression >2sigma(I)
_cod_data_source_file nc2117.cif
_cod_data_source_block I
_cod_depositor_comments
;
The following automatic conversions were performed:
'_symmetry_cell_setting' value 'Monoclinic' changed to 'monoclinic'
according to '/home/saulius/struct/CIF-dictionaries/cif_core.dic'
dictionary named 'cif_core.dic' version 2.4.1 from 2010-06-29.

Automatic conversion script
Id: cif_fix_enum 1527 2010-12-29 10:47:43Z saulius 

The following automatic conversions were performed:

'_symmetry_cell_setting' value 'Monoclinic' changed to 'monoclinic'
according to /home/saulius/struct/CIF-dictionaries/cif_core.dic
dictionary named 'cif_core.dic' version 2.4.1 from 2010-06-29.

Automatic conversion script
Id: cif_fix_values 1715 2011-07-08 13:25:40Z adriana 
;
_cod_original_cell_volume 1474.3(6)
_cod_original_sg_symbol_H-M P2(1)/c
_cod_database_code 2220283
_cod_database_fobs_code 2220283

loop_
_symmetry_equiv_pos_as_xyz
'x, y, z'
'-x, y+1/2, -z+1/2'
'-x, -y, -z'
'x, -y-1/2, z-1/2'

loop_
_atom_site_type_symbol
_atom_site_label
_atom_site_fract_x
_atom_site_fract_y
_atom_site_fract_z
_atom_site_U_iso_or_equiv
_atom_site_adp_type
_atom_site_calc_flag
_atom_site_refinement_flags
_atom_site_occupancy
Cl Cl1 0.33190(6) 0.95724(6) 0.17413(8) 0.0681(3) Uani d . 1
Cl Cl2 0.21347(6) 0.76080(8) -0.02939(8) 0.0782(3) Uani d . 1
O O1 0.47634(12) 0.86349(14) 0.40289(16) 0.0446(4) Uani d . 1
O O2 0.65219(13) 0.78839(16) 0.35750(16) 0.0498(5) Uani d . 1
N N1 0.70962(15) 0.74309(18) 0.5904(2) 0.0470(5) Uani d . 1
H H1 0.6959 0.7411 0.6731 0.056 Uiso calc R 1
C C1 0.42841(18) 0.7721(2) 0.3221(3) 0.0399(6) Uani d . 1
C C2 0.35620(18) 0.8068(2) 0.2056(3) 0.0442(6) Uani d . 1
C C3 0.3039(2) 0.7195(3) 0.1162(3) 0.0529(7) Uani d . 1
C C4 0.3240(2) 0.5997(3) 0.1445(3) 0.0628(8) Uani d . 1
H H4 0.2891 0.5413 0.0852 0.075 Uiso calc R 1
C C5 0.3949(2) 0.5672(3) 0.2594(3) 0.0622(8) Uani d . 1
H H5 0.4081 0.4864 0.2776 0.075 Uiso calc R 1
C C6 0.4473(2) 0.6517(2) 0.3490(3) 0.0492(7) Uani d . 1
H H6 0.4952 0.6280 0.4273 0.059 Uiso calc R 1
C C7 0.55203(18) 0.8342(2) 0.5232(2) 0.0443(6) Uani d . 1
H H7A 0.5280 0.7747 0.5804 0.053 Uiso calc R 1
H H7B 0.5693 0.9052 0.5815 0.053 Uiso calc R 1
C C8 0.64268(18) 0.7858(2) 0.4814(2) 0.0381(6) Uani d . 1
C C9 0.80516(18) 0.6994(2) 0.5773(2) 0.0452(6) Uani d . 1
H H9 0.7997 0.6746 0.4781 0.054 Uiso calc R 1
C C10 0.8334(2) 0.5906(3) 0.6705(3) 0.0676(9) Uani d . 1
H H10A 0.7849 0.5283 0.6421 0.081 Uiso calc R 1
H H10B 0.8354 0.6113 0.7690 0.081 Uiso calc R 1
C C11 0.9331(3) 0.5441(3) 0.6577(4) 0.0930(12) Uani d . 1
H H11A 0.9517 0.4775 0.7228 0.112 Uiso calc R 1
H H11B 0.9287 0.5147 0.5616 0.112 Uiso calc R 1
C C12 1.0103(2) 0.6389(4) 0.6904(4) 0.0973(14) Uani d . 1
H H12A 1.0712 0.6072 0.6749 0.117 Uiso calc R 1
H H12B 1.0203 0.6620 0.7899 0.117 Uiso calc R 1
C C13 0.9811(3) 0.7474(3) 0.5972(5) 0.0927(12) Uani d . 1
H H13A 0.9783 0.7262 0.4986 0.111 Uiso calc R 1
H H13B 1.0299 0.8095 0.6243 0.111 Uiso calc R 1
C C14 0.8822(2) 0.7954(3) 0.6107(4) 0.0721(9) Uani d . 1
H H14A 0.8867 0.8246 0.7069 0.087 Uiso calc R 1
H H14B 0.8637 0.8621 0.5456 0.087 Uiso calc R 1

loop_
_atom_site_aniso_label
_atom_site_aniso_U_11
_atom_site_aniso_U_22
_atom_site_aniso_U_33
_atom_site_aniso_U_12
_atom_site_aniso_U_13
_atom_site_aniso_U_23
Cl1 0.0662(5) 0.0580(5) 0.0687(5) 0.0111(4) -0.0087(4) 0.0010(4)
Cl2 0.0465(5) 0.1188(8) 0.0639(5) -0.0105(4) 0.0008(4) -0.0180(4)
O1 0.0433(10) 0.0408(10) 0.0467(10) 0.0050(8) 0.0037(8) -0.0051(8)
O2 0.0546(12) 0.0650(12) 0.0331(9) 0.0081(9) 0.0172(8) 0.0044(8)
N1 0.0395(12) 0.0742(15) 0.0301(10) 0.0093(11) 0.0134(9) 0.0043(10)
C1 0.0378(14) 0.0418(15) 0.0447(14) -0.0011(11) 0.0190(12) -0.0056(11)
C2 0.0385(14) 0.0494(15) 0.0471(14) -0.0006(12) 0.0143(12) -0.0050(12)
C3 0.0413(15) 0.072(2) 0.0493(16) -0.0100(14) 0.0171(13) -0.0125(13)
C4 0.0540(19) 0.063(2) 0.077(2) -0.0235(16) 0.0271(17) -0.0257(16)
C5 0.065(2) 0.0457(17) 0.083(2) -0.0081(15) 0.0309(18) -0.0068(15)
C6 0.0488(16) 0.0464(16) 0.0572(16) -0.0010(13) 0.0221(13) 0.0010(13)
C7 0.0431(15) 0.0535(15) 0.0365(13) 0.0059(12) 0.0091(11) -0.0027(11)
C8 0.0415(14) 0.0389(13) 0.0355(13) -0.0004(11) 0.0122(11) -0.0018(10)
C9 0.0357(14) 0.0663(17) 0.0349(13) 0.0041(13) 0.0108(11) -0.0024(12)
C10 0.0514(19) 0.082(2) 0.074(2) 0.0149(16) 0.0221(16) 0.0184(17)
C11 0.067(2) 0.108(3) 0.109(3) 0.038(2) 0.030(2) 0.031(2)
C12 0.044(2) 0.172(4) 0.071(2) 0.020(2) 0.0023(17) -0.026(3)
C13 0.048(2) 0.114(3) 0.122(3) -0.020(2) 0.033(2) -0.031(3)
C14 0.055(2) 0.073(2) 0.093(2) -0.0116(17) 0.0266(18) -0.0106(17)

loop_
_atom_type_symbol
_atom_type_description
_atom_type_scat_dispersion_real
_atom_type_scat_dispersion_imag
_atom_type_scat_source
C C 0.0033 0.0016 'International Tables Vol C Tables 4.2.6.8 and 6.1.1.4'
H H 0.0000 0.0000 'International Tables Vol C Tables 4.2.6.8 and 6.1.1.4'
N N 0.0061 0.0033 'International Tables Vol C Tables 4.2.6.8 and 6.1.1.4'
O O 0.0106 0.0060 'International Tables Vol C Tables 4.2.6.8 and 6.1.1.4'
Cl Cl 0.1484 0.1585 'International Tables Vol C Tables 4.2.6.8 and 6.1.1.4'

loop_
_geom_angle_atom_site_label_1
_geom_angle_atom_site_label_2
_geom_angle_atom_site_label_3
_geom_angle
C1 O1 C7 118.35(19)
C8 N1 C9 123.64(19)
C8 N1 H1 118.2
C9 N1 H1 118.2
O1 C1 C6 124.8(2)
O1 C1 C2 115.5(2)
C6 C1 C2 119.8(2)
C1 C2 C3 119.5(2)
C1 C2 Cl1 119.52(19)
C3 C2 Cl1 121.0(2)
C4 C3 C2 119.9(3)
C4 C3 Cl2 119.9(2)
C2 C3 Cl2 120.2(2)
C5 C4 C3 119.9(3)
C5 C4 H4 120.1
C3 C4 H4 120.1
C4 C5 C6 121.2(3)
C4 C5 H5 119.4
C6 C5 H5 119.4
C5 C6 C1 119.8(3)
C5 C6 H6 120.1
C1 C6 H6 120.1
O1 C7 C8 112.66(18)
O1 C7 H7A 109.1
C8 C7 H7A 109.1
O1 C7 H7B 109.1
C8 C7 H7B 109.1
H7A C7 H7B 107.8
O2 C8 N1 124.1(2)
O2 C8 C7 121.9(2)
N1 C8 C7 113.97(19)
N1 C9 C14 112.0(2)
N1 C9 C10 110.0(2)
C14 C9 C10 111.4(2)
N1 C9 H9 107.7
C14 C9 H9 107.7
C10 C9 H9 107.7
C9 C10 C11 110.5(2)
C9 C10 H10A 109.5
C11 C10 H10A 109.6
C9 C10 H10B 109.5
C11 C10 H10B 109.5
H10A C10 H10B 108.1
C12 C11 C10 112.2(3)
C12 C11 H11A 109.2
C10 C11 H11A 109.2
C12 C11 H11B 109.2
C10 C11 H11B 109.2
H11A C11 H11B 107.9
C11 C12 C13 110.8(3)
C11 C12 H12A 109.5
C13 C12 H12A 109.5
C11 C12 H12B 109.5
C13 C12 H12B 109.5
H12A C12 H12B 108.1
C12 C13 C14 111.3(3)
C12 C13 H13A 109.4
C14 C13 H13A 109.4
C12 C13 H13B 109.4
C14 C13 H13B 109.4
H13A C13 H13B 108.0
C9 C14 C13 111.0(3)
C9 C14 H14A 109.4
C13 C14 H14A 109.4
C9 C14 H14B 109.4
C13 C14 H14B 109.4
H14A C14 H14B 108.0

loop_
_geom_bond_atom_site_label_1
_geom_bond_atom_site_label_2
_geom_bond_distance
Cl1 C2 1.728(3)
Cl2 C3 1.731(3)
O1 C1 1.366(3)
O1 C7 1.425(3)
O2 C8 1.229(3)
N1 C8 1.332(3)
N1 C9 1.462(3)
N1 H1 0.8600
C1 C6 1.385(3)
C1 C2 1.389(4)
C2 C3 1.396(4)
C3 C4 1.382(4)
C4 C5 1.362(4)
C4 H4 0.9300
C5 C6 1.376(4)
C5 H5 0.9300
C6 H6 0.9300
C7 C8 1.521(3)
C7 H7A 0.9700
C7 H7B 0.9700
C9 C14 1.508(4)
C9 C10 1.510(4)
C9 H9 0.9800
C10 C11 1.527(4)
C10 H10A 0.9700
C10 H10B 0.9700
C11 C12 1.499(5)
C11 H11A 0.9700
C11 H11B 0.9700
C12 C13 1.509(5)
C12 H12A 0.9700
C12 H12B 0.9700
C13 C14 1.525(5)
C13 H13A 0.9700
C13 H13B 0.9700
C14 H14A 0.9700
C14 H14B 0.9700

loop_
_geom_hbond_atom_site_label_D
_geom_hbond_atom_site_label_H
_geom_hbond_atom_site_label_A
_geom_hbond_site_symmetry_A
_geom_hbond_distance_DH
_geom_hbond_distance_HA
_geom_hbond_distance_DA
_geom_hbond_angle_DHA
N1 H1 O2 4_576 0.86 2.03 2.883(3) 171

loop_
_geom_torsion_atom_site_label_1
_geom_torsion_atom_site_label_2
_geom_torsion_atom_site_label_3
_geom_torsion_atom_site_label_4
_geom_torsion
C7 O1 C1 C6 0.6(3)
C7 O1 C1 C2 -179.4(2)
O1 C1 C2 C3 179.5(2)
C6 C1 C2 C3 -0.5(4)
O1 C1 C2 Cl1 -1.0(3)
C6 C1 C2 Cl1 179.11(18)
C1 C2 C3 C4 0.3(4)
Cl1 C2 C3 C4 -179.3(2)
C1 C2 C3 Cl2 179.88(19)
Cl1 C2 C3 Cl2 0.3(3)
C2 C3 C4 C5 -0.1(4)
Cl2 C3 C4 C5 -179.8(2)
C3 C4 C5 C6 0.2(4)
C4 C5 C6 C1 -0.4(4)
O1 C1 C6 C5 -179.4(2)
C2 C1 C6 C5 0.5(4)
C1 O1 C7 C8 71.2(3)
C9 N1 C8 O2 3.3(4)
C9 N1 C8 C7 -175.8(2)
O1 C7 C8 O2 9.2(3)
O1 C7 C8 N1 -171.7(2)
C8 N1 C9 C14 93.9(3)
C8 N1 C9 C10 -141.5(3)
N1 C9 C10 C11 180.0(3)
C14 C9 C10 C11 -55.1(4)
C9 C10 C11 C12 55.2(4)
C10 C11 C12 C13 -55.4(4)
C11 C12 C13 C14 55.4(4)
N1 C9 C14 C13 179.7(3)
C10 C9 C14 C13 55.9(4)
C12 C13 C14 C9 -55.8(4)

loop_
_cod_related_entry_id
_cod_related_entry_database
_cod_related_entry_code
1 ChemSpider 1908623
